data_7110700
loop_
_publ_author_name
'Hodgson, David M.'
'Stupple, Paul A.'
'Johnstone, Craig'

_publ_section_title
;
 Efficient RhII binaphthol phosphate catalysts for enantioselective
 intramolecular tandem carbonyl ylide formation--cycloaddition of
 \a-diazo-\b-keto esters
;
_journal_issue 21
_journal_name_full 'Chemical Communications'
_journal_page_first 2185
_journal_paper_doi 10.1039/a906787f
_journal_year 1999
_chemical_compound_source
;
?
;
_chemical_formula_moiety ' C28 H33 N3 O9 '
_chemical_formula_sum 'C28 H33 N3 O9'
_chemical_formula_weight 555.58
_chemical_melting_point ?
_chemical_name_systematic
;

?

;
_space_group_IT_number 19
_symmetry_cell_setting orthorhombic
_symmetry_space_group_name_Hall 'P 2ac 2ab'
_symmetry_space_group_name_H-M 'P 21 21 21'
_atom_sites_solution_hydrogens geom
_atom_sites_solution_primary direct
_cell_angle_alpha 90
_cell_angle_beta 90
_cell_angle_gamma 90
_cell_formula_units_Z 4
_cell_length_a 6.415(2)
_cell_length_b 19.871(5)
_cell_length_c 21.298(8)
_cell_measurement_reflns_used 25
_cell_measurement_temperature 190
_cell_measurement_theta_max 43
_cell_measurement_theta_min 21
_cell_volume 2714.9(15)
_computing_cell_refinement 'CAD-4 software (Enraf-Nonius, 1989)'
_computing_data_collection 'CAD-4 software (Enraf-Nonius, 1989)'
_computing_data_reduction
;

RC93 (Watkin, D.J., Prout, C.K., Lilley, P.M.deQ. 1994)

;
_computing_molecular_graphics
;

 CAMERON (Watkin, Prout & Pearce,  1996)

;
_computing_publication_material
;

CRYSTALS Issue 10 (Watkin, Prout, Carruthers & Betteridge, 1996)

;
_computing_structure_refinement
;

CRYSTALS Issue 10 (Watkin, Prout, Carruthers & Betteridge, 1996)

;
_computing_structure_solution 'SIR92 (Giacovazzo et al, 1992)'
_diffrn_ambient_temperature 190
_diffrn_measured_fraction_theta_max 1.000
_diffrn_measurement_device_type '  Enraf-nonius CAD4 '
_diffrn_measurement_method \w/2\q
_diffrn_radiation_monochromator graphite
_diffrn_radiation_type 'Cu K\a'
_diffrn_radiation_wavelength 1.54180
_diffrn_reflns_av_R_equivalents 0.00
_diffrn_reflns_limit_h_max 8
_diffrn_reflns_limit_h_min 0
_diffrn_reflns_limit_k_max 24
_diffrn_reflns_limit_k_min 0
_diffrn_reflns_limit_l_max 26
_diffrn_reflns_limit_l_min 0
_diffrn_reflns_number 3133
_diffrn_reflns_theta_max 74.33
_diffrn_reflns_theta_min 0.00
_diffrn_standards_decay_% 5.48
_diffrn_standards_interval_count 0
_diffrn_standards_interval_time 0
_diffrn_standards_number 3
_exptl_absorpt_coefficient_mu 0.85
_exptl_absorpt_correction_T_max 0.89
_exptl_absorpt_correction_T_min 0.64
_exptl_absorpt_correction_type refdelf
_exptl_absorpt_process_details 'refined from delta-F (Walker & Stuart ,1983)'
_exptl_crystal_colour ' colourless '
_exptl_crystal_density_diffrn 1.36
_exptl_crystal_density_meas ?
_exptl_crystal_description ' prism '
_exptl_crystal_F_000 1179.76
_exptl_crystal_size_max 1.00
_exptl_crystal_size_mid 0.15
_exptl_crystal_size_min 0.15
_refine_diff_density_max 0.22
_refine_diff_density_min -0.26
_refine_ls_extinction_method None
_refine_ls_goodness_of_fit_ref 1.0493
_refine_ls_hydrogen_treatment noref
_refine_ls_matrix_type full
_refine_ls_number_parameters 361
_refine_ls_number_reflns 2545
_refine_ls_R_factor_gt 0.0456
_refine_ls_shift/su_max 0.000186
_refine_ls_structure_factor_coef F
_refine_ls_weighting_details
;
Chebychev polynomial with 4 parameters, Carruthers & Watkin , 1979,
 1.50    -3.46    0.549    -1.73
;
_refine_ls_weighting_scheme calc
_refine_ls_wR_factor_ref 0.0398
_reflns_limit_h_max 8
_reflns_limit_h_min 0
_reflns_limit_k_max 24
_reflns_limit_k_min 0
_reflns_limit_l_max 26
_reflns_limit_l_min 0
_reflns_number_gt 2545
_reflns_number_total 3133
_reflns_threshold_expression >3.00\s(I)
_cod_data_source_file 906787fsup1.cif
_cod_data_source_block global
_cod_depositor_comments
;
The following automatic conversions were performed:

'_chemical_melting_point' value 'not measured' was changed to '?' -
the value is undefined or not given.

'_symmetry_cell_setting' value
'Orthorhombic ' changed to 'orthorhombic' according to
/home/saulius/struct/CIF-dictionaries/cif_core.dic dictionary named
'cif_core.dic' version 2.4.2 from 2011-04-26.

Automatic conversion script
Id: cif_fix_values 1891 2012-01-12 08:04:46Z andrius 

The following automatic conversions were performed:

'_exptl_crystal_density_meas' value 'not measured' was changed to '?'
- the value is perceived as not measured.

Automatic conversion script
Id: cif_fix_values 3008 2015-01-20 13:52:24Z robertas 
;
_cod_original_cell_volume 2714.8
_cod_original_sg_symbol_H-M 'P 21 21 21 '
_cod_original_formula_sum ' C28 H33 N3 O9 '
_cod_database_code 7110700

loop_
_symmetry_equiv_pos_as_xyz
x,y,z
x+1/2,-y+1/2,-z
-x,y+1/2,-z+1/2
-x+1/2,-y,z+1/2

loop_
_atom_site_label
_atom_site_fract_x
_atom_site_fract_y
_atom_site_fract_z
_atom_site_U_iso_or_equiv
_atom_site_occupancy
_atom_site_adp_type
O1 0.4487(3) -0.0661(1) 0.44325(11) 0.0294 1.0000 Uani
N2 0.2695(4) -0.02053(12) 0.44738(13) 0.0277 1.0000 Uani
C3 0.2523(6) 0.01102(14) 0.39621(15) 0.0283 1.0000 Uani
C4 0.0732(5) 0.06146(14) 0.39234(14) 0.0243 1.0000 Uani
O5 -0.0462(4) 0.0448(1) 0.3385(1) 0.0291 1.0000 Uani
C6 0.0841(6) 0.06629(15) 0.28571(15) 0.0294 1.0000 Uani
C7 0.1663(5) 0.13592(15) 0.30642(15) 0.0266 1.0000 Uani
C8 0.1552(5) 0.13332(14) 0.37842(14) 0.0275 1.0000 Uani
C9 0.0224(6) 0.18756(17) 0.27355(16) 0.0371 1.0000 Uani
C10 -0.1572(7) 0.14792(19) 0.24544(18) 0.0436 1.0000 Uani
C11 -0.0602(7) 0.07933(18) 0.23026(16) 0.0391 1.0000 Uani
C12 0.2528(7) 0.01363(18) 0.27795(16) 0.0418 1.0000 Uani
C13 0.3857(6) 0.00629(19) 0.33746(18) 0.0436 1.0000 Uani
C14 -0.0647(5) 0.06049(14) 0.45027(15) 0.0255 1.0000 Uani
O15 0.0329(3) 0.0925(1) 0.4967(1) 0.0266 1.0000 Uani
C16 -0.0752(5) 0.09630(14) 0.55655(14) 0.0247 1.0000 Uani
C17 0.0826(5) 0.11762(14) 0.60690(14) 0.0226 1.0000 Uani
C18 0.1901(5) 0.18280(15) 0.58311(16) 0.0299 1.0000 Uani
C19 0.0160(6) 0.23662(16) 0.5874(2) 0.0422 1.0000 Uani
C20 -0.1728(5) 0.19639(16) 0.61190(18) 0.0356 1.0000 Uani
C21 -0.0690(5) 0.14634(15) 0.65821(15) 0.0285 1.0000 Uani
C22 0.0410(6) 0.1798(2) 0.71377(17) 0.0429 1.0000 Uani
C23 -0.2197(6) 0.09451(19) 0.68559(16) 0.0373 1.0000 Uani
C24 -0.2467(5) 0.15074(17) 0.55829(16) 0.0346 1.0000 Uani
C25 0.2311(6) 0.06151(17) 0.62480(16) 0.0343 1.0000 Uani
O26 -0.2363(4) 0.03649(12) 0.45329(11) 0.0375 1.0000 Uani
C27 0.5304(5) -0.07758(15) 0.50020(16) 0.0295 1.0000 Uani
O28 0.4581(4) -0.06185(14) 0.54950(13) 0.0465 1.0000 Uani
C29 0.7362(5) -0.11440(14) 0.49476(16) 0.0293 1.0000 Uani
C30 0.8414(5) -0.12720(15) 0.55052(16) 0.0296 1.0000 Uani
C31 1.0335(5) -0.15923(16) 0.54744(16) 0.0321 1.0000 Uani
N32 1.1502(5) -0.17018(15) 0.60651(15) 0.0412 1.0000 Uani
O33 1.0861(5) -0.14291(16) 0.65373(13) 0.0548 1.0000 Uani
O34 1.3058(5) -0.20554(15) 0.60381(15) 0.0641 1.0000 Uani
C35 1.1208(5) -0.18000(15) 0.49187(17) 0.0305 1.0000 Uani
C36 1.0153(5) -0.16507(15) 0.43759(16) 0.0308 1.0000 Uani
C37 0.8227(5) -0.13235(15) 0.43743(15) 0.0280 1.0000 Uani
N38 1.1105(5) -0.18291(15) 0.37690(16) 0.0413 1.0000 Uani
O39 1.2704(5) -0.21676(15) 0.37834(14) 0.0572 1.0000 Uani
O40 1.0279(5) -0.16324(16) 0.32909(13) 0.0598 1.0000 Uani
H71 0.3119 0.1482 0.2953 0.0312 1.0000 Uiso
H81 0.2952 0.1401 0.3973 0.0326 1.0000 Uiso
H82 0.0561 0.1682 0.3947 0.0326 1.0000 Uiso
H91 -0.0310 0.2214 0.3043 0.0456 1.0000 Uiso
H92 0.1023 0.2119 0.2396 0.0456 1.0000 Uiso
H101 -0.2728 0.1428 0.2757 0.0510 1.0000 Uiso
H102 -0.2092 0.1700 0.2059 0.0510 1.0000 Uiso
H111 -0.1654 0.0432 0.2260 0.0475 1.0000 Uiso
H112 0.0261 0.0812 0.1900 0.0475 1.0000 Uiso
H121 0.1853 -0.0312 0.2677 0.0514 1.0000 Uiso
H122 0.3467 0.0264 0.2425 0.0514 1.0000 Uiso
H131 0.4878 0.0418 0.3378 0.0522 1.0000 Uiso
H132 0.4496 -0.0394 0.3365 0.0522 1.0000 Uiso
H161 -0.1380 0.0508 0.5633 0.0309 1.0000 Uiso
H181 0.3106 0.1949 0.6105 0.0339 1.0000 Uiso
H182 0.2386 0.1770 0.5389 0.0339 1.0000 Uiso
H191 0.0554 0.2739 0.6168 0.0496 1.0000 Uiso
H192 -0.0149 0.2565 0.5450 0.0496 1.0000 Uiso
H201 -0.2860 0.2249 0.6302 0.0397 1.0000 Uiso
H221 -0.0639 0.1969 0.7444 0.0513 1.0000 Uiso
H222 0.1329 0.1457 0.7351 0.0513 1.0000 Uiso
H223 0.1290 0.2178 0.6983 0.0513 1.0000 Uiso
H231 -0.3101 0.1164 0.7180 0.0433 1.0000 Uiso
H232 -0.1364 0.0576 0.7063 0.0433 1.0000 Uiso
H233 -0.3066 0.0750 0.6517 0.0433 1.0000 Uiso
H241 -0.3853 0.1312 0.5666 0.0415 1.0000 Uiso
H242 -0.2497 0.1766 0.5174 0.0415 1.0000 Uiso
H251 0.3292 0.0770 0.6581 0.0426 1.0000 Uiso
H252 0.1487 0.0218 0.6415 0.0426 1.0000 Uiso
H253 0.3111 0.0464 0.5871 0.0426 1.0000 Uiso
H301 0.7790 -0.1137 0.5920 0.0363 1.0000 Uiso
H351 1.2543 -0.2058 0.4910 0.0358 1.0000 Uiso
H371 0.7463 -0.1220 0.3972 0.0357 1.0000 Uiso

loop_
_atom_site_aniso_label
_atom_site_aniso_U_11
_atom_site_aniso_U_22
_atom_site_aniso_U_33
_atom_site_aniso_U_23
_atom_site_aniso_U_13
_atom_site_aniso_U_12
O1 0.0187(11) 0.025(1) 0.0445(13) -0.0000(9) -0.001(1) 0.004(1)
N2 0.0184(13) 0.0238(11) 0.0409(14) 0.0017(11) -0.0010(12) 0.0014(11)
C3 0.0226(16) 0.0239(13) 0.0383(16) -0.0025(12) -0.0003(16) -0.0032(13)
C4 0.0225(15) 0.0200(12) 0.0302(15) -0.0016(11) 0.0001(13) -0.0022(12)
O5 0.0262(12) 0.028(1) 0.0333(11) -0.0020(9) -0.0044(11) -0.0055(9)
C6 0.0311(18) 0.0285(14) 0.0284(15) -0.0013(12) -0.0016(14) -0.0024(14)
C7 0.0230(15) 0.0260(14) 0.0308(15) 0.0013(12) -0.0003(13) -0.0042(12)
C8 0.0286(17) 0.0243(14) 0.0296(15) 0.0003(12) 0.0019(14) -0.0064(13)
C9 0.041(2) 0.0325(16) 0.0380(17) 0.0008(13) -0.0071(17) 0.0021(17)
C10 0.038(2) 0.046(2) 0.046(2) -0.0001(17) -0.0143(18) 0.0003(18)
C11 0.042(2) 0.0401(18) 0.0352(18) -0.0018(14) -0.0136(17) -0.0073(17)
C12 0.050(2) 0.0414(19) 0.0341(17) -0.0060(15) 0.0003(18) 0.013(2)
C13 0.043(2) 0.048(2) 0.0397(19) 0.0010(16) 0.0088(19) 0.0187(18)
C14 0.0202(15) 0.0215(12) 0.0348(15) 0.0031(12) -0.0002(13) -0.0015(12)
O15 0.016(1) 0.0346(11) 0.029(1) -0.0008(9) 0.0031(9) -0.0032(9)
C16 0.0155(14) 0.0308(14) 0.0278(15) 0.0029(12) -0.0001(13) -0.0025(12)
C17 0.0131(14) 0.0246(13) 0.0301(15) -0.0019(11) 0.0023(12) 0.0026(11)
C18 0.0189(15) 0.0270(14) 0.0437(18) 0.0009(13) 0.0072(14) -0.0040(13)
C19 0.0314(19) 0.0284(15) 0.067(2) 0.0079(16) 0.0059(19) 0.0039(15)
C20 0.0213(17) 0.0302(15) 0.055(2) 0.0043(15) 0.0100(17) 0.0118(14)
C21 0.0194(15) 0.0295(15) 0.0368(17) -0.0026(13) 0.0061(15) 0.0015(13)
C22 0.035(2) 0.052(2) 0.0416(19) -0.0125(16) 0.0036(17) -0.0011(19)
C23 0.0269(18) 0.051(2) 0.0343(17) 0.0052(15) 0.0075(15) -0.0064(16)
C24 0.0162(15) 0.0453(18) 0.0424(18) 0.0071(15) 0.0010(15) 0.0098(15)
C25 0.0244(17) 0.0365(16) 0.0421(18) 0.0028(14) -0.0070(16) 0.0116(15)
O26 0.0237(12) 0.0458(13) 0.0432(12) -0.0012(11) 0.0023(12) -0.0161(11)
C27 0.0264(17) 0.0247(13) 0.0374(17) 0.0032(12) 0.0044(15) 0.0019(13)
O28 0.0379(15) 0.0562(15) 0.0454(14) 0.0039(12) 0.0038(13) 0.0257(14)
C29 0.0249(16) 0.0207(13) 0.0424(17) 0.0012(12) 0.0022(16) -0.0010(13)
C30 0.0239(16) 0.0251(14) 0.0398(17) -0.0001(13) 0.0071(15) 0.0037(13)
C31 0.0265(17) 0.0272(15) 0.0426(18) 0.0015(14) -0.0052(15) 0.0009(14)
N32 0.0331(17) 0.0430(16) 0.0475(18) 0.0006(14) -0.0103(15) 0.0045(14)
O33 0.0390(16) 0.086(2) 0.0394(14) -0.0039(14) -0.0047(13) 0.0141(16)
O34 0.054(2) 0.0684(19) 0.0695(19) -0.0087(16) -0.0219(17) 0.0403(17)
C35 0.0171(15) 0.0215(13) 0.053(2) -0.0014(13) 0.0029(14) 0.0014(12)
C36 0.0244(16) 0.0219(14) 0.0460(19) -0.0017(13) 0.0057(15) -0.0015(13)
C37 0.0247(16) 0.0240(14) 0.0354(16) 0.0000(12) 0.0001(14) -0.0008(12)
N38 0.0366(18) 0.0361(15) 0.0511(18) -0.0022(13) 0.0107(16) 0.0028(14)
O39 0.0419(17) 0.0652(18) 0.0644(18) -0.0097(15) 0.0102(16) 0.0230(16)
O40 0.058(2) 0.075(2) 0.0463(16) 0.0030(15) 0.0113(15) 0.0219(18)

loop_
_atom_type_symbol
_atom_type_scat_dispersion_real
_atom_type_scat_dispersion_imag
_atom_type_scat_Cromer_Mann_a1
_atom_type_scat_Cromer_Mann_b1
_atom_type_scat_Cromer_Mann_a2
_atom_type_scat_Cromer_Mann_b2
_atom_type_scat_Cromer_Mann_a3
_atom_type_scat_Cromer_Mann_b3
_atom_type_scat_Cromer_Mann_a4
_atom_type_scat_Cromer_Mann_b4
_atom_type_scat_Cromer_Mann_c
_atom_type_scat_source
'C   ' 0.0170 0.0090 2.3100 20.8439 1.0200 10.2075 1.5886 0.5687 0.8650 51.6512 0.2156 International_Tables_Vol_IV_Table_2.2B
'H   ' 0.0000 0.0000 0.4930 10.5109 0.3229 26.1257 0.1402 3.1424 0.0408 57.7997 0.0030 International_Tables_Vol_IV_Table_2.2B
'N   ' 0.0290 0.0180 12.2126 0.0057 3.1322 9.8933 2.0125 28.9975 1.1663 0.5826 -11.5290 International_Tables_Vol_IV_Table_2.2B
'O   ' 0.0470 0.0320 3.0485 13.2771 2.2868 5.7011 1.5463 0.3239 0.8670 32.9089 0.2508 International_Tables_Vol_IV_Table_2.2B

loop_
_geom_angle_atom_site_label_1
_geom_angle_atom_site_label_2
_geom_angle_atom_site_label_3
_geom_angle
_geom_angle_publ_flag
N2 O1 C27 110.9(2) yes
O1 N2 C3 108.9(3) yes
N2 C3 C4 116.0(3) yes
N2 C3 C13 129.2(3) yes
C4 C3 C13 114.8(3) yes
C3 C4 O5 107.2(2) yes
C3 C4 C8 111.1(3) yes
O5 C4 C8 104.1(2) yes
C3 C4 C14 112.7(2) yes
O5 C4 C14 109.9(3) yes
C8 C4 C14 111.4(2) yes
C4 O5 C6 104.2(2) yes
O5 C6 C7 103.7(2) yes
O5 C6 C11 107.4(3) yes
C7 C6 C11 106.0(3) yes
O5 C6 C12 106.8(3) yes
C7 C6 C12 113.9(3) yes
C11 C6 C12 117.9(3) yes
C6 C7 C8 103.8(2) yes
C6 C7 C9 105.1(3) yes
C8 C7 C9 116.5(3) yes
C6 C7 H71 118.2(3) no
C8 C7 H71 106.8(3) no
C9 C7 H71 106.8(3) no
C4 C8 C7 103.7(2) yes
C4 C8 H81 110.8(3) no
C7 C8 H81 111.0(3) no
C4 C8 H82 110.8(3) no
C7 C8 H82 110.6(3) no
H81 C8 H82 109.8(3) no
C7 C9 C10 106.7(3) yes
C7 C9 H91 110.7(3) no
C10 C9 H91 110.3(4) no
C7 C9 H92 109.8(3) no
C10 C9 H92 110.6(3) no
H91 C9 H92 108.8(3) no
C9 C10 C11 103.7(3) yes
C9 C10 H101 111.5(3) no
C11 C10 H101 110.5(3) no
C9 C10 H102 110.8(3) no
C11 C10 H102 110.2(3) no
H101 C10 H102 110.0(4) no
C6 C11 C10 103.6(3) yes
C6 C11 H111 111.2(3) no
C10 C11 H111 112.8(4) no
C6 C11 H112 109.1(3) no
C10 C11 H112 111.4(3) no
H111 C11 H112 108.7(3) no
C6 C12 C13 111.9(3) yes
C6 C12 H121 109.0(4) no
C13 C12 H121 109.4(3) no
C6 C12 H122 109.8(3) no
C13 C12 H122 108.3(4) no
H121 C12 H122 108.4(3) no
C3 C13 C12 111.2(3) yes
C3 C13 H131 109.4(3) no
C12 C13 H131 108.3(3) no
C3 C13 H132 107.8(3) no
C12 C13 H132 107.3(3) no
H131 C13 H132 112.8(4) no
C4 C14 O15 108.9(2) yes
C4 C14 O26 125.6(3) yes
O15 C14 O26 125.5(3) yes
C14 O15 C16 116.8(2) yes
O15 C16 C17 108.2(2) yes
O15 C16 C24 113.4(2) yes
C17 C16 C24 105.1(2) yes
O15 C16 H161 105.7(2) no
C17 C16 H161 114.5(3) no
C24 C16 H161 110.1(3) no
C16 C17 C18 107.2(2) yes
C16 C17 C21 100.3(2) yes
C18 C17 C21 101.5(2) yes
C16 C17 C25 112.8(2) yes
C18 C17 C25 114.6(3) yes
C21 C17 C25 118.8(3) yes
C17 C18 C19 103.7(2) yes
C17 C18 H181 110.7(3) no
C19 C18 H181 110.9(3) no
C17 C18 H182 110.5(3) no
C19 C18 H182 111.1(3) no
H181 C18 H182 109.8(3) no
C18 C19 C20 103.2(2) yes
C18 C19 H191 111.4(3) no
C20 C19 H191 111.7(3) no
C18 C19 H192 111.1(3) no
C20 C19 H192 110.6(4) no
H191 C19 H192 108.7(3) no
C19 C20 C21 102.1(3) yes
C19 C20 C24 107.3(3) yes
C21 C20 C24 103.1(2) yes
C19 C20 H201 114.1(3) no
C21 C20 H201 115.3(3) no
C24 C20 H201 113.6(3) no
C17 C21 C20 93.2(2) yes
C17 C21 C22 114.3(3) yes
C20 C21 C22 114.3(3) yes
C17 C21 C23 114.4(3) yes
C20 C21 C23 113.8(3) yes
C22 C21 C23 106.8(3) yes
C21 C22 H221 110.1(3) no
C21 C22 H222 109.1(3) no
H221 C22 H222 109.2(4) no
C21 C22 H223 109.6(3) no
H221 C22 H223 109.8(4) no
H222 C22 H223 109.0(4) no
C21 C23 H231 109.7(3) no
C21 C23 H232 108.8(3) no
H231 C23 H232 108.7(3) no
C21 C23 H233 110.0(3) no
H231 C23 H233 110.3(4) no
H232 C23 H233 109.4(4) no
C16 C24 C20 102.3(3) yes
C16 C24 H241 111.8(3) no
C20 C24 H241 112.2(3) no
C16 C24 H242 110.5(3) no
C20 C24 H242 110.2(3) no
H241 C24 H242 109.7(3) no
C17 C25 H251 110.4(3) no
C17 C25 H252 109.5(3) no
H251 C25 H252 108.6(3) no
C17 C25 H253 110.0(3) no
H251 C25 H253 109.9(3) no
H252 C25 H253 108.4(3) no
O1 C27 O28 127.0(3) yes
O1 C27 C29 110.7(3) yes
O28 C27 C29 122.3(3) yes
C27 C29 C30 116.5(3) yes
C27 C29 C37 122.7(3) yes
C30 C29 C37 120.7(3) yes
C29 C30 C31 118.3(3) yes
C29 C30 H301 120.5(3) no
C31 C30 H301 121.1(3) no
C30 C31 N32 118.4(3) yes
C30 C31 C35 122.7(3) yes
N32 C31 C35 118.8(3) yes
C31 N32 O33 117.8(3) yes
C31 N32 O34 117.2(3) yes
O33 N32 O34 124.9(3) yes
C31 C35 C36 117.4(3) yes
C31 C35 H351 121.4(3) no
C36 C35 H351 121.2(3) no
C35 C36 C37 122.6(3) yes
C35 C36 N38 118.9(3) yes
C37 C36 N38 118.5(3) yes
C29 C37 C36 118.1(3) yes
C29 C37 H371 120.1(3) no
C36 C37 H371 121.8(3) no
C36 N38 O39 117.2(3) yes
C36 N38 O40 118.6(3) yes
O39 N38 O40 124.3(3) yes

loop_
_geom_bond_atom_site_label_1
_geom_bond_atom_site_label_2
_geom_bond_distance
_geom_bond_publ_flag
O1 N2 1.466(3) yes
O1 C27 1.341(4) yes
N2 C3 1.262(4) yes
C3 C4 1.527(4) yes
C3 C13 1.519(5) yes
C4 O5 1.418(4) yes
C4 C8 1.550(4) yes
C4 C14 1.518(4) yes
O5 C6 1.464(4) yes
C6 C7 1.545(4) yes
C6 C11 1.523(5) yes
C6 C12 1.515(5) yes
C7 C8 1.536(4) yes
C7 C9 1.547(5) yes
C7 H71 0.994(3) no
C8 H81 0.994(3) no
C8 H82 1.002(3) no
C9 C10 1.519(5) yes
C9 H91 1.000(4) no
C9 H92 1.009(4) no
C10 C11 1.533(5) yes
C10 H101 0.987(4) no
C10 H102 1.007(4) no
C11 H111 0.989(4) no
C11 H112 1.021(4) no
C12 C13 1.534(5) yes
C12 H121 1.014(4) no
C12 H122 0.999(4) no
C13 H131 0.964(4) no
C13 H132 0.996(4) no
C14 O15 1.332(4) yes
C14 O26 1.201(4) yes
O15 C16 1.454(4) yes
C16 C17 1.534(4) yes
C16 C24 1.543(4) yes
C16 H161 1.001(3) no
C17 C18 1.552(4) yes
C17 C21 1.570(4) yes
C17 C25 1.515(4) yes
C18 C19 1.549(5) yes
C18 H181 0.998(3) no
C18 H182 0.998(3) no
C19 C20 1.542(5) yes
C19 H191 1.002(4) no
C19 H192 1.007(4) no
C20 C21 1.551(4) yes
C20 C24 1.533(5) yes
C20 H201 1.000(3) no
C21 C22 1.529(5) yes
C21 C23 1.529(4) yes
C22 H221 0.997(4) no
C22 H222 1.007(4) no
C22 H223 0.999(4) no
C23 H231 1.000(4) no
C23 H232 1.010(4) no
C23 H233 0.991(4) no
C24 H241 0.986(3) no
C24 H242 1.011(3) no
C25 H251 0.996(3) no
C25 H252 1.015(4) no
C25 H253 0.999(3) no
C27 O28 1.189(4) yes
C27 C29 1.514(5) yes
C29 C30 1.390(5) yes
C29 C37 1.388(5) yes
C30 C31 1.389(5) yes
C30 H301 1.006(3) no
C31 N32 1.480(4) yes
C31 C35 1.373(5) yes
N32 O33 1.214(4) yes
N32 O34 1.222(4) yes
C35 C36 1.372(5) yes
C35 H351 0.998(3) no
C36 C37 1.396(5) yes
C36 N38 1.473(4) yes
C37 H371 1.009(3) no
N38 O39 1.227(4) yes
N38 O40 1.213(4) yes
